data_4087551
loop_
_publ_author_name
'Lapointe, S\'ebastien'
'Vabre, Boris'
'Zargarian, Davit'

_publ_section_title
;
 POCOP-Type Pincer Complexes of Nickel: Synthesis, Characterization, and
 Ligand Exchange Reactivities of New Cationic Acetonitrile Adducts
;
_journal_issue 14
_journal_name_full Organometallics
_journal_page_first 3520
_journal_paper_doi 10.1021/acs.organomet.5b00272
_journal_volume 34
_journal_year 2015
_chemical_compound_source 'Synthesized by the authors. See text'
_chemical_formula_moiety 'C22 H36 N Ni O4 P2, C F3 O3 S'
_chemical_formula_sum 'C23 H36 F3 N Ni O7 P2 S'
_chemical_formula_weight 648.24
_space_group_IT_number 61
_space_group_name_Hall '-P 2ac 2ab'
_space_group_name_H-M_alt 'P b c a'
_symmetry_cell_setting orthorhombic
_symmetry_space_group_name_Hall '-P 2ac 2ab'
_symmetry_space_group_name_H-M 'P b c a'
_atom_sites_solution_hydrogens geom
_atom_sites_solution_primary direct
_atom_sites_solution_secondary difmap
_audit_creation_method SHELXL-97
_cell_angle_alpha 90
_cell_angle_beta 90
_cell_angle_gamma 90
_cell_formula_units_Z 8
_cell_length_a 8.7522(3)
_cell_length_b 20.3175(6)
_cell_length_c 33.7301(10)
_cell_measurement_reflns_used 49591
_cell_measurement_temperature 100
_cell_measurement_theta_max 70.69
_cell_measurement_theta_min 4.35
_cell_volume 5998.0(3)
_computing_cell_refinement 'SAINT V7.68A(Bruker AXS, 2009)'
_computing_data_collection 'APEX2  (Bruker AXS, 2009)'
_computing_data_reduction 'SAINT V7.68A(Bruker AXS, 2009)'
_computing_molecular_graphics 'SHELXTL v6.12 (Bruker AXS, 2001)'
_computing_publication_material 'UdMX (Maris, 2004)'
_computing_structure_refinement 'SHELXL97 (Sheldrick, 2008)'
_computing_structure_solution 'SHELXS97 (Sheldrick, 2008)'
_diffrn_ambient_temperature 100
_diffrn_detector_area_resol_mean 8.3
_diffrn_measured_fraction_theta_full 0.999
_diffrn_measured_fraction_theta_max 0.999
_diffrn_measurement_device_type 'Bruker APEX II'
_diffrn_measurement_method \w
_diffrn_radiation_monochromator 'Quazar MX'
_diffrn_radiation_source 'Incoatec I\muS Microsource '
_diffrn_radiation_type CuK\a
_diffrn_radiation_wavelength 1.54178
_diffrn_reflns_av_R_equivalents 0.038
_diffrn_reflns_av_sigmaI/netI 0.0091
_diffrn_reflns_limit_h_max 10
_diffrn_reflns_limit_h_min -10
_diffrn_reflns_limit_k_max 24
_diffrn_reflns_limit_k_min -24
_diffrn_reflns_limit_l_max 39
_diffrn_reflns_limit_l_min -41
_diffrn_reflns_number 237936
_diffrn_reflns_theta_full 71.15
_diffrn_reflns_theta_max 71.15
_diffrn_reflns_theta_min 2.62
_exptl_absorpt_coefficient_mu 3.118
_exptl_absorpt_correction_T_max 0.8039
_exptl_absorpt_correction_T_min 0.7074
_exptl_absorpt_correction_type multi-scan
_exptl_absorpt_process_details 'Sadabs (Sheldrick, 2008)'
_exptl_crystal_colour yellow
_exptl_crystal_density_diffrn 1.436
_exptl_crystal_density_method 'not measured'
_exptl_crystal_description block
_exptl_crystal_F_000 2704
_exptl_crystal_size_max 0.10
_exptl_crystal_size_mid 0.08
_exptl_crystal_size_min 0.07
_refine_diff_density_max 0.504
_refine_diff_density_min -0.274
_refine_diff_density_rms 0.058
_refine_ls_extinction_method none
_refine_ls_goodness_of_fit_ref 1.049
_refine_ls_hydrogen_treatment constr
_refine_ls_matrix_type full
_refine_ls_number_parameters 353
_refine_ls_number_reflns 5813
_refine_ls_number_restraints 0
_refine_ls_restrained_S_all 1.049
_refine_ls_R_factor_all 0.0326
_refine_ls_R_factor_gt 0.0315
_refine_ls_shift/su_max 0.001
_refine_ls_shift/su_mean 0.000
_refine_ls_structure_factor_coef Fsqd
_refine_ls_weighting_details 'calc w=1/[\s^2^(Fo^2^)+(0.0590P)^2^+2.9650P] where P=(Fo^2^+2Fc^2^)/3'
_refine_ls_weighting_scheme calc
_refine_ls_wR_factor_gt 0.0895
_refine_ls_wR_factor_ref 0.0906
_reflns_number_gt 5558
_reflns_number_total 5813
_reflns_threshold_expression I>2\s(I)
_cod_data_source_file om5b00272_si_001.cif
_cod_data_source_block bors57
_cod_depositor_comments
;
The following automatic conversions were performed:

data item '_symmetry_cell_setting' value 'Orthorhombic' was changed
to 'orthorhombic' in accordance with the
/home/saulius/struct/COD-crude-data/automatic-downloads/DataCite-retrospective/ACS/depositions/lib/dictionaries/cif_core.dic
dictionary named 'cif_core.dic' version 2.4.2 last updated on
2011-04-26.

Automatic conversion script
Id: cif_fix_values 6909 2019-04-08 15:41:33Z antanas 
;
_cod_original_sg_symbol_H-M Pbca
_cod_database_code 4087551

loop_
_symmetry_equiv_pos_as_xyz
'x, y, z'
'-x+1/2, -y, z+1/2'
'-x, y+1/2, -z+1/2'
'x+1/2, -y+1/2, -z'
'-x, -y, -z'
'x-1/2, y, -z-1/2'
'x, -y-1/2, z-1/2'
'-x-1/2, y-1/2, z'

loop_
_atom_site_label
_atom_site_type_symbol
_atom_site_fract_x
_atom_site_fract_y
_atom_site_fract_z
_atom_site_U_iso_or_equiv
_atom_site_adp_type
_atom_site_occupancy
_atom_site_symmetry_multiplicity
_atom_site_calc_flag
_atom_site_refinement_flags
Ni1 Ni 0.75813(3) 0.084792(12) 0.130432(7) 0.01723(9) Uani 1 1 d .
P2 P 0.67855(4) 0.173206(17) 0.100525(10) 0.01778(10) Uani 1 1 d .
P1 P 0.82918(4) 0.013085(17) 0.174394(10) 0.01677(10) Uani 1 1 d .
S1 S 0.33553(4) 0.373289(19) 0.051617(11) 0.02485(10) Uani 1 1 d .
C1 C 0.74364(16) 0.13904(7) 0.17546(4) 0.0196(3) Uani 1 1 d .
C5 C 0.77741(18) 0.15673(7) 0.24689(4) 0.0222(3) Uani 1 1 d .
H5 H 0.8078 0.1405 0.2721 0.027 Uiso 1 1 calc R
C4 C 0.72570(18) 0.22141(7) 0.24225(4) 0.0226(3) Uani 1 1 d .
C6 C 0.78280(17) 0.11716(7) 0.21341(4) 0.0200(3) Uani 1 1 d .
C3 C 0.68296(18) 0.24547(7) 0.20519(5) 0.0240(3) Uani 1 1 d .
H3 H 0.6460 0.2892 0.2023 0.029 Uiso 1 1 calc R
C2 C 0.69529(18) 0.20464(7) 0.17278(4) 0.0216(3) Uani 1 1 d .
C7 C 0.71224(19) 0.26823(8) 0.27632(5) 0.0250(3) Uani 1 1 d .
C8 C 0.7598(3) 0.28719(9) 0.34401(5) 0.0393(4) Uani 1 1 d .
H8A H 0.8415 0.3199 0.3418 0.059 Uiso 1 1 calc R
H8B H 0.7734 0.2618 0.3685 0.059 Uiso 1 1 calc R
H8C H 0.6606 0.3096 0.3446 0.059 Uiso 1 1 calc R
O1 O 0.82965(12) 0.05200(5) 0.21732(3) 0.0214(2) Uani 1 1 d .
O3 O 0.66033(16) 0.32279(6) 0.27338(4) 0.0356(3) Uani 1 1 d .
O2 O 0.65748(13) 0.22888(5) 0.13563(3) 0.0245(2) Uani 1 1 d .
O4 O 0.76542(16) 0.24307(6) 0.31014(3) 0.0330(3) Uani 1 1 d .
C11 C 1.02342(17) -0.01773(7) 0.17022(4) 0.0218(3) Uani 1 1 d .
H11 H 1.0287 -0.0467 0.1463 0.026 Uiso 1 1 calc R
C14 C 0.70183(17) -0.05632(7) 0.18368(4) 0.0210(3) Uani 1 1 d .
H14 H 0.7317 -0.0776 0.2093 0.025 Uiso 1 1 calc R
C15 C 0.53750(18) -0.03041(8) 0.18738(5) 0.0283(3) Uani 1 1 d .
H15A H 0.5033 -0.0136 0.1616 0.042 Uiso 1 1 calc R
H15B H 0.5344 0.0051 0.2070 0.042 Uiso 1 1 calc R
H15C H 0.4700 -0.0662 0.1959 0.042 Uiso 1 1 calc R
C16 C 0.7142(2) -0.10735(8) 0.15039(5) 0.0274(3) Uani 1 1 d .
H16A H 0.6459 -0.1444 0.1561 0.041 Uiso 1 1 calc R
H16B H 0.8197 -0.1232 0.1487 0.041 Uiso 1 1 calc R
H16C H 0.6849 -0.0870 0.1252 0.041 Uiso 1 1 calc R
C13 C 1.0732(2) -0.05842(9) 0.20612(5) 0.0354(4) Uani 1 1 d .
H13A H 1.1763 -0.0757 0.2016 0.053 Uiso 1 1 calc R
H13B H 1.0020 -0.0951 0.2099 0.053 Uiso 1 1 calc R
H13C H 1.0732 -0.0305 0.2298 0.053 Uiso 1 1 calc R
C12 C 1.1300(2) 0.04099(10) 0.16339(7) 0.0411(4) Uani 1 1 d .
H12A H 1.1221 0.0715 0.1858 0.062 Uiso 1 1 calc R
H12B H 1.1005 0.0637 0.1389 0.062 Uiso 1 1 calc R
H12C H 1.2355 0.0253 0.1611 0.062 Uiso 1 1 calc R
C24 C 0.48858(17) 0.17184(7) 0.07903(5) 0.0240(3) Uani 1 1 d .
H24 H 0.4526 0.2183 0.0759 0.029 Uiso 1 1 calc R
C26 C 0.3811(2) 0.13640(8) 0.10775(6) 0.0340(4) Uani 1 1 d .
H26A H 0.2759 0.1395 0.0980 0.051 Uiso 1 1 calc R
H26B H 0.3879 0.1570 0.1340 0.051 Uiso 1 1 calc R
H26C H 0.4107 0.0900 0.1097 0.051 Uiso 1 1 calc R
C23 C 0.7516(3) 0.27761(9) 0.05027(6) 0.0412(5) Uani 1 1 d .
H23A H 0.7315 0.3068 0.0728 0.062 Uiso 1 1 calc R
H23B H 0.6573 0.2712 0.0351 0.062 Uiso 1 1 calc R
H23C H 0.8295 0.2975 0.0332 0.062 Uiso 1 1 calc R
C21 C 0.80895(19) 0.21109(8) 0.06547(5) 0.0280(3) Uani 1 1 d .
H21 H 0.8204 0.1809 0.0423 0.034 Uiso 1 1 calc R
C22 C 0.9649(2) 0.21786(12) 0.08556(8) 0.0569(6) Uani 1 1 d .
H22A H 1.0382 0.2369 0.0668 0.085 Uiso 1 1 calc R
H22B H 1.0008 0.1744 0.0940 0.085 Uiso 1 1 calc R
H22C H 0.9557 0.2467 0.1087 0.085 Uiso 1 1 calc R
C25 C 0.4887(2) 0.13904(9) 0.03815(5) 0.0363(4) Uani 1 1 d .
H25A H 0.5269 0.0939 0.0405 0.055 Uiso 1 1 calc R
H25B H 0.5549 0.1640 0.0202 0.055 Uiso 1 1 calc R
H25C H 0.3844 0.1383 0.0276 0.055 Uiso 1 1 calc R
N1 N 0.77774(15) 0.03151(6) 0.08525(4) 0.0206(3) Uani 1 1 d .
C41 C 0.78764(17) -0.00057(7) 0.05770(4) 0.0210(3) Uani 1 1 d .
C42 C 0.79413(19) -0.04232(8) 0.02273(4) 0.0247(3) Uani 1 1 d .
H42A H 0.7547 -0.0861 0.0293 0.037 Uiso 1 1 calc R
H42B H 0.9002 -0.0461 0.0137 0.037 Uiso 1 1 calc R
H42C H 0.7318 -0.0229 0.0016 0.037 Uiso 1 1 calc R
C43 C 0.1833(2) 0.42525(10) 0.07120(5) 0.0359(4) Uani 1 1 d .
F2 F 0.2272(2) 0.48811(6) 0.07208(4) 0.0658(4) Uani 1 1 d .
F1 F 0.14655(15) 0.40934(7) 0.10815(3) 0.0535(3) Uani 1 1 d .
F3 F 0.05867(16) 0.42272(9) 0.04907(4) 0.0729(5) Uani 1 1 d .
O6 O 0.35962(14) 0.40029(6) 0.01250(3) 0.0305(3) Uani 1 1 d .
O5 O 0.27117(18) 0.30869(7) 0.05240(5) 0.0464(3) Uani 1 1 d .
O7 O 0.45765(15) 0.38460(8) 0.07939(4) 0.0434(3) Uani 1 1 d .

loop_
_atom_site_aniso_label
_atom_site_aniso_U_11
_atom_site_aniso_U_22
_atom_site_aniso_U_33
_atom_site_aniso_U_23
_atom_site_aniso_U_13
_atom_site_aniso_U_12
Ni1 0.02262(15) 0.01384(14) 0.01522(14) -0.00043(8) -0.00183(9) 0.00144(9)
P2 0.02260(19) 0.01449(18) 0.01624(18) 0.00100(12) -0.00163(13) 0.00027(13)
P1 0.01989(19) 0.01445(18) 0.01598(18) -0.00027(12) -0.00151(12) 0.00198(12)
S1 0.0260(2) 0.02369(19) 0.0249(2) 0.00212(14) 0.00146(14) 0.00366(14)
C1 0.0228(7) 0.0169(7) 0.0191(7) -0.0021(6) -0.0009(5) -0.0004(5)
C5 0.0290(8) 0.0204(7) 0.0173(7) 0.0002(6) -0.0019(6) 0.0005(6)
C4 0.0290(8) 0.0182(7) 0.0205(7) -0.0031(6) -0.0008(6) -0.0004(6)
C6 0.0236(7) 0.0155(7) 0.0209(7) 0.0005(5) -0.0006(6) 0.0013(5)
C3 0.0328(8) 0.0147(7) 0.0245(7) 0.0001(6) -0.0021(6) 0.0020(6)
C2 0.0266(7) 0.0179(7) 0.0204(7) 0.0019(6) -0.0032(6) 0.0002(6)
C7 0.0327(8) 0.0208(7) 0.0216(7) -0.0027(6) -0.0007(6) -0.0001(6)
C8 0.0686(13) 0.0283(9) 0.0211(8) -0.0083(7) -0.0027(8) 0.0091(8)
O1 0.0314(6) 0.0164(5) 0.0163(5) -0.0008(4) -0.0025(4) 0.0053(4)
O3 0.0581(8) 0.0213(6) 0.0274(6) -0.0068(5) -0.0092(5) 0.0099(5)
O2 0.0396(6) 0.0157(5) 0.0181(5) -0.0006(4) -0.0052(4) 0.0043(4)
O4 0.0575(8) 0.0238(6) 0.0177(5) -0.0053(4) -0.0035(5) 0.0099(5)
C11 0.0197(7) 0.0230(7) 0.0228(7) -0.0018(6) -0.0013(5) 0.0038(6)
C14 0.0230(7) 0.0178(7) 0.0222(7) 0.0025(6) -0.0013(6) -0.0005(6)
C15 0.0224(8) 0.0305(8) 0.0320(8) 0.0042(6) 0.0005(6) 0.0000(6)
C16 0.0345(8) 0.0182(7) 0.0294(8) -0.0011(6) -0.0035(7) -0.0027(6)
C13 0.0318(9) 0.0415(10) 0.0330(9) 0.0069(7) -0.0041(7) 0.0149(8)
C12 0.0221(8) 0.0375(10) 0.0638(13) 0.0059(9) -0.0003(8) -0.0040(7)
C24 0.0235(7) 0.0222(7) 0.0263(8) 0.0003(6) -0.0057(6) 0.0036(6)
C26 0.0248(8) 0.0276(8) 0.0495(10) 0.0014(7) 0.0035(7) -0.0006(7)
C23 0.0597(13) 0.0245(9) 0.0395(10) 0.0114(8) 0.0172(9) 0.0027(8)
C21 0.0321(8) 0.0217(8) 0.0300(8) 0.0045(6) 0.0079(7) -0.0018(6)
C22 0.0303(10) 0.0580(13) 0.0823(17) 0.0195(12) 0.0009(10) -0.0132(9)
C25 0.0409(10) 0.0374(9) 0.0307(9) -0.0061(7) -0.0156(7) 0.0045(8)
N1 0.0261(6) 0.0172(6) 0.0185(6) 0.0017(5) -0.0022(5) 0.0015(5)
C41 0.0233(7) 0.0181(7) 0.0217(7) 0.0036(6) -0.0010(6) 0.0004(6)
C42 0.0325(8) 0.0218(7) 0.0197(7) -0.0023(6) -0.0008(6) 0.0014(6)
C43 0.0432(10) 0.0395(10) 0.0249(8) 0.0019(7) 0.0027(7) 0.0188(8)
F2 0.1229(13) 0.0326(7) 0.0418(7) -0.0030(5) 0.0155(8) 0.0251(7)
F1 0.0582(8) 0.0683(8) 0.0340(6) 0.0133(6) 0.0190(5) 0.0258(6)
F3 0.0438(7) 0.1229(13) 0.0519(8) -0.0184(8) -0.0120(6) 0.0443(8)
O6 0.0366(6) 0.0316(6) 0.0232(6) -0.0014(5) 0.0019(5) -0.0014(5)
O5 0.0569(9) 0.0251(7) 0.0570(9) 0.0036(6) 0.0120(7) -0.0029(6)
O7 0.0330(7) 0.0675(9) 0.0297(6) 0.0013(6) -0.0044(5) 0.0069(6)

loop_
_atom_type_symbol
_atom_type_description
_atom_type_scat_dispersion_real
_atom_type_scat_dispersion_imag
_atom_type_scat_source
C C 0.0181 0.0091 'International Tables Vol C Tables 4.2.6.8 and 6.1.1.4'
H H 0.0000 0.0000 'International Tables Vol C Tables 4.2.6.8 and 6.1.1.4'
N N 0.0311 0.0180 'International Tables Vol C Tables 4.2.6.8 and 6.1.1.4'
O O 0.0492 0.0322 'International Tables Vol C Tables 4.2.6.8 and 6.1.1.4'
F F 0.0727 0.0534 'International Tables Vol C Tables 4.2.6.8 and 6.1.1.4'
P P 0.2955 0.4335 'International Tables Vol C Tables 4.2.6.8 and 6.1.1.4'
S S 0.3331 0.5567 'International Tables Vol C Tables 4.2.6.8 and 6.1.1.4'
Ni Ni -3.0029 0.5091 'International Tables Vol C Tables 4.2.6.8 and 6.1.1.4'

loop_
_geom_angle_atom_site_label_1
_geom_angle_atom_site_label_2
_geom_angle_atom_site_label_3
_geom_angle
_geom_angle_publ_flag
N1 NI1 C1 178.50(6) y
N1 NI1 P1 98.13(4) y
C1 NI1 P1 82.01(5) y
N1 NI1 P2 97.41(4) y
C1 NI1 P2 82.47(5) y
P1 NI1 P2 164.449(18 y
O2 P2 C24 101.25(7) y
O2 P2 C21 104.33(7) y
C24 P2 C21 108.82(8) y
O2 P2 NI1 105.63(4) y
C24 P2 NI1 117.79(5) y
C21 P2 NI1 116.82(6) y
O1 P1 C11 103.34(6) y
O1 P1 C14 102.78(6) y
C11 P1 C14 108.57(7) y
O1 P1 NI1 106.18(4) y
C11 P1 NI1 116.52(5) y
C14 P1 NI1 117.47(5) y
O5 S1 O7 115.30(9) y
O5 S1 O6 115.06(8) y
O7 S1 O6 115.17(8) y
O5 S1 C43 103.72(9) y
O7 S1 C43 102.37(9) y
O6 S1 C43 102.58(8) y
C6 C1 C2 115.83(13) y
C6 C1 NI1 122.46(11) y
C2 C1 NI1 121.71(11) y
C6 C5 C4 117.66(14) y
C6 C5 H5 121.2 ?
C4 C5 H5 121.2 ?
C3 C4 C5 121.13(14) y
C3 C4 C7 116.42(14) y
C5 C4 C7 122.45(14) y
C5 C6 O1 118.93(13) y
C5 C6 C1 123.58(13) y
O1 C6 C1 117.49(12) y
C2 C3 C4 118.69(14) y
C2 C3 H3 120.7 ?
C4 C3 H3 120.7 ?
C3 C2 O2 119.01(13) y
C3 C2 C1 123.06(13) y
O2 C2 C1 117.93(13) y
O3 C7 O4 123.78(14) y
O3 C7 C4 123.53(14) y
O4 C7 C4 112.69(13) y
O4 C8 H8A 109.5 ?
O4 C8 H8B 109.5 ?
H8A C8 H8B 109.5 ?
O4 C8 H8C 109.5 ?
H8A C8 H8C 109.5 ?
H8B C8 H8C 109.5 ?
C6 O1 P1 111.82(9) y
C2 O2 P2 112.26(9) y
C7 O4 C8 115.09(13) y
C13 C11 C12 111.52(14) y
C13 C11 P1 113.04(11) y
C12 C11 P1 108.24(11) y
C13 C11 H11 108.0 ?
C12 C11 H11 108.0 ?
P1 C11 H11 108.0 ?
C16 C14 C15 110.94(13) y
C16 C14 P1 110.72(11) y
C15 C14 P1 108.72(10) y
C16 C14 H14 108.8 ?
C15 C14 H14 108.8 ?
P1 C14 H14 108.8 ?
C14 C15 H15A 109.5 ?
C14 C15 H15B 109.5 ?
H15A C15 H15B 109.5 ?
C14 C15 H15C 109.5 ?
H15A C15 H15C 109.5 ?
H15B C15 H15C 109.5 ?
C14 C16 H16A 109.5 ?
C14 C16 H16B 109.5 ?
H16A C16 H16B 109.5 ?
C14 C16 H16C 109.5 ?
H16A C16 H16C 109.5 ?
H16B C16 H16C 109.5 ?
C11 C13 H13A 109.5 ?
C11 C13 H13B 109.5 ?
H13A C13 H13B 109.5 ?
C11 C13 H13C 109.5 ?
H13A C13 H13C 109.5 ?
H13B C13 H13C 109.5 ?
C11 C12 H12A 109.5 ?
C11 C12 H12B 109.5 ?
H12A C12 H12B 109.5 ?
C11 C12 H12C 109.5 ?
H12A C12 H12C 109.5 ?
H12B C12 H12C 109.5 ?
C26 C24 C25 111.46(14) y
C26 C24 P2 108.51(11) y
C25 C24 P2 111.46(11) y
C26 C24 H24 108.4 ?
C25 C24 H24 108.4 ?
P2 C24 H24 108.4 ?
C24 C26 H26A 109.5 ?
C24 C26 H26B 109.5 ?
H26A C26 H26B 109.5 ?
C24 C26 H26C 109.5 ?
H26A C26 H26C 109.5 ?
H26B C26 H26C 109.5 ?
C21 C23 H23A 109.5 ?
C21 C23 H23B 109.5 ?
H23A C23 H23B 109.5 ?
C21 C23 H23C 109.5 ?
H23A C23 H23C 109.5 ?
H23B C23 H23C 109.5 ?
C23 C21 C22 111.18(16) y
C23 C21 P2 112.75(12) y
C22 C21 P2 108.11(13) y
C23 C21 H21 108.2 ?
C22 C21 H21 108.2 ?
P2 C21 H21 108.2 ?
C21 C22 H22A 109.5 ?
C21 C22 H22B 109.5 ?
H22A C22 H22B 109.5 ?
C21 C22 H22C 109.5 ?
H22A C22 H22C 109.5 ?
H22B C22 H22C 109.5 ?
C24 C25 H25A 109.5 ?
C24 C25 H25B 109.5 ?
H25A C25 H25B 109.5 ?
C24 C25 H25C 109.5 ?
H25A C25 H25C 109.5 ?
H25B C25 H25C 109.5 ?
C41 N1 NI1 179.06(13) y
N1 C41 C42 177.77(17) y
C41 C42 H42A 109.5 ?
C41 C42 H42B 109.5 ?
H42A C42 H42B 109.5 ?
C41 C42 H42C 109.5 ?
H42A C42 H42C 109.5 ?
H42B C42 H42C 109.5 ?
F3 C43 F1 108.68(17) y
F3 C43 F2 106.67(17) y
F1 C43 F2 106.39(15) y
F3 C43 S1 112.06(13) y
F1 C43 S1 112.12(12) y
F2 C43 S1 110.62(14) y

loop_
_geom_bond_atom_site_label_1
_geom_bond_atom_site_label_2
_geom_bond_distance
_geom_bond_publ_flag
Ni1 N1 1.8774(13) y
Ni1 C1 1.8808(14) y
Ni1 P1 2.1698(4) y
Ni1 P2 2.1748(4) y
P2 O2 1.6480(11) y
P2 C24 1.8141(15) y
P2 C21 1.8146(16) y
P1 O1 1.6499(10) y
P1 C11 1.8171(15) y
P1 C14 1.8246(15) y
S1 O5 1.4285(14) y
S1 O7 1.4397(13) y
S1 O6 1.4443(12) y
S1 C43 1.8235(18) y
C1 C6 1.398(2) y
C1 C2 1.401(2) y
C5 C6 1.387(2) y
C5 C4 1.399(2) y
C5 H5 0.9500 ?
C4 C3 1.393(2) y
C4 C7 1.497(2) y
C6 O1 1.3922(17) y
C3 C2 1.377(2) y
C3 H3 0.9500 ?
C2 O2 1.3862(17) y
C7 O3 1.202(2) y
C7 O4 1.3339(19) y
C8 O4 1.4530(19) y
C8 H8a 0.9800 ?
C8 H8b 0.9800 ?
C8 H8c 0.9800 ?
C11 C13 1.530(2) y
C11 C12 1.532(2) y
C11 H11 1.0000 ?
C14 C16 1.532(2) y
C14 C15 1.537(2) y
C14 H14 1.0000 ?
C15 H15a 0.9800 ?
C15 H15b 0.9800 ?
C15 H15c 0.9800 ?
C16 H16a 0.9800 ?
C16 H16b 0.9800 ?
C16 H16c 0.9800 ?
C13 H13a 0.9800 ?
C13 H13b 0.9800 ?
C13 H13c 0.9800 ?
C12 H12a 0.9800 ?
C12 H12b 0.9800 ?
C12 H12c 0.9800 ?
C24 C26 1.530(2) y
C24 C25 1.532(2) y
C24 H24 1.0000 ?
C26 H26a 0.9800 ?
C26 H26b 0.9800 ?
C26 H26c 0.9800 ?
C23 C21 1.530(2) y
C23 H23a 0.9800 ?
C23 H23b 0.9800 ?
C23 H23c 0.9800 ?
C21 C22 1.530(3) y
C21 H21 1.0000 ?
C22 H22a 0.9800 ?
C22 H22b 0.9800 ?
C22 H22c 0.9800 ?
C25 H25a 0.9800 ?
C25 H25b 0.9800 ?
C25 H25c 0.9800 ?
N1 C41 1.138(2) y
C41 C42 1.454(2) y
C42 H42a 0.9800 ?
C42 H42b 0.9800 ?
C42 H42c 0.9800 ?
C43 F3 1.323(2) y
C43 F1 1.327(2) y
C43 F2 1.334(2) y

loop_
_geom_torsion_atom_site_label_1
_geom_torsion_atom_site_label_2
_geom_torsion_atom_site_label_3
_geom_torsion_atom_site_label_4
_geom_torsion
_geom_torsion_publ_flag
N1 NI1 P2 O2 -178.55(6) y
C1 NI1 P2 O2 -0.06(6) y
P1 NI1 P2 O2 3.36(9) y
N1 NI1 P2 C24 69.33(7) y
C1 NI1 P2 C24 -112.17(7) y
P1 NI1 P2 C24 -108.76(9) y
N1 NI1 P2 C21 -63.12(8) y
C1 NI1 P2 C21 115.37(8) y
P1 NI1 P2 C21 118.78(9) y
N1 NI1 P1 O1 176.82(6) y
C1 NI1 P1 O1 -1.67(6) y
P2 NI1 P1 O1 -5.09(9) y
N1 NI1 P1 C11 62.41(7) y
C1 NI1 P1 C11 -116.08(7) y
P2 NI1 P1 C11 -119.50(8) y
N1 NI1 P1 C14 -68.94(7) y
C1 NI1 P1 C14 112.57(7) y
P2 NI1 P1 C14 109.15(8) y
N1 NI1 C1 C6 -93(2) y
P1 NI1 C1 C6 2.10(12) y
P2 NI1 C1 C6 -178.83(13) y
N1 NI1 C1 C2 86(2) y
P1 NI1 C1 C2 -179.13(13) y
P2 NI1 C1 C2 -0.05(12) y
C6 C5 C4 C3 -0.8(2) y
C6 C5 C4 C7 178.86(15) y
C4 C5 C6 O1 -178.19(13) y
C4 C5 C6 C1 1.9(2) y
C2 C1 C6 C5 -0.8(2) y
NI1 C1 C6 C5 178.04(12) y
C2 C1 C6 O1 179.25(13) y
NI1 C1 C6 O1 -1.9(2) y
C5 C4 C3 C2 -1.2(2) y
C7 C4 C3 C2 179.08(14) y
C4 C3 C2 O2 -178.02(14) y
C4 C3 C2 C1 2.4(2) y
C6 C1 C2 C3 -1.4(2) y
NI1 C1 C2 C3 179.74(12) y
C6 C1 C2 O2 179.02(13) y
NI1 C1 C2 O2 0.2(2) y
C3 C4 C7 O3 3.9(3) y
C5 C4 C7 O3 -175.81(17) y
C3 C4 C7 O4 -175.51(14) y
C5 C4 C7 O4 4.8(2) y
C5 C6 O1 P1 -179.80(11) y
C1 C6 O1 P1 0.15(17) y
C11 P1 O1 C6 124.38(10) y
C14 P1 O1 C6 -122.70(10) y
NI1 P1 O1 C6 1.24(10) y
C3 C2 O2 P2 -179.80(12) y
C1 C2 O2 P2 -0.20(18) y
C24 P2 O2 C2 123.47(11) y
C21 P2 O2 C2 -123.56(11) y
NI1 P2 O2 C2 0.15(11) y
O3 C7 O4 C8 -1.3(3) y
C4 C7 O4 C8 178.10(15) y
O1 P1 C11 C13 53.97(13) y
C14 P1 C11 C13 -54.67(13) y
NI1 P1 C11 C13 169.97(10) y
O1 P1 C11 C12 -70.08(13) y
C14 P1 C11 C12 -178.71(12) y
NI1 P1 C11 C12 45.93(13) y
O1 P1 C14 C16 -167.09(10) y
C11 P1 C14 C16 -58.08(12) y
NI1 P1 C14 C16 76.80(11) y
O1 P1 C14 C15 70.79(11) y
C11 P1 C14 C15 179.80(10) y
NI1 P1 C14 C15 -45.32(12) y
O2 P2 C24 C26 -73.59(11) y
C21 P2 C24 C26 176.88(11) y
NI1 P2 C24 C26 40.96(12) y
O2 P2 C24 C25 163.31(11) y
C21 P2 C24 C25 53.78(13) y
NI1 P2 C24 C25 -82.14(12) y
O2 P2 C21 C23 -56.13(15) y
C24 P2 C21 C23 51.32(15) y
NI1 P2 C21 C23 -172.28(12) y
O2 P2 C21 C22 67.20(14) y
C24 P2 C21 C22 174.64(13) y
NI1 P2 C21 C22 -48.95(15) y
C1 NI1 N1 C41 -136(8) y
P1 NI1 N1 C41 129(8) y
P2 NI1 N1 C41 -51(8) y
NI1 N1 C41 C42 -38(11) y
O5 S1 C43 F3 -60.79(17) y
O7 S1 C43 F3 178.96(15) y
O6 S1 C43 F3 59.28(17) y
O5 S1 C43 F1 61.74(17) y
O7 S1 C43 F1 -58.51(17) y
O6 S1 C43 F1 -178.19(14) y
O5 S1 C43 F2 -179.68(13) y
O7 S1 C43 F2 60.07(14) y
O6 S1 C43 F2 -59.61(14) y
